data_7238545
loop_
_publ_author_name
'Whyte, Alexander M.'
'Shuku, Yoshiaki'
'Nichol, Gary S.'
'Matsushita, Michio M.'
'Awaga, Kunio'
'Robertson, Neil'

_publ_section_title
;
 Planar Ni(ii), Cu(ii) and Co(ii) tetraaza[14]annulenes: structural,
 electronic and magnetic properties and application to field effect
 transistors
;
_journal_issue 34
_journal_name_full 'Journal of Materials Chemistry'
_journal_page_first 17967
_journal_paper_doi 10.1039/c2jm33079b
_journal_volume 22
_journal_year 2012
_chemical_formula_moiety 'C18 H14 Cu N4 '
_chemical_formula_sum 'C18 H14 Cu N4'
_chemical_formula_weight 349.88
_space_group_IT_number 14
_space_group_name_Hall '-P 2ybc'
_space_group_name_H-M_alt 'P 1 21/c 1'
_symmetry_cell_setting monoclinic
_symmetry_Int_Tables_number 14
_symmetry_space_group_name_Hall '-P 2ybc'
_symmetry_space_group_name_H-M 'P 1 21/c 1'
_cell_angle_alpha 90.0000
_cell_angle_beta 112.394(3)
_cell_angle_gamma 90.0000
_cell_formula_units_Z 4
_cell_length_a 19.416(5)
_cell_length_b 5.1511(12)
_cell_length_c 14.878(4)
_cell_measurement_reflns_used 3454
_cell_measurement_temperature 150.1
_cell_measurement_theta_max 27.5
_cell_measurement_theta_min 4.1
_cell_volume 1375.8(6)
_computing_cell_refinement CrystalClear
_computing_data_collection CrystalClear
_computing_data_reduction CrystalStructure
_computing_publication_material 'CrystalStructure 3.8'
_computing_structure_refinement SHELXL
_computing_structure_solution SIR92
_diffrn_ambient_temperature 150.1
_diffrn_detector_area_resol_mean 7.31
_diffrn_measured_fraction_theta_full 0.992
_diffrn_measured_fraction_theta_max 0.992
_diffrn_measurement_device_type 'Rigaku Saturn'
_diffrn_measurement_method \w
_diffrn_radiation_type 'Mo K\a'
_diffrn_radiation_wavelength 0.71070
_diffrn_reflns_av_R_equivalents 0.048
_diffrn_reflns_limit_h_max 25
_diffrn_reflns_limit_h_min -19
_diffrn_reflns_limit_k_max 6
_diffrn_reflns_limit_k_min -6
_diffrn_reflns_limit_l_max 17
_diffrn_reflns_limit_l_min -19
_diffrn_reflns_number 10218
_diffrn_reflns_theta_full 27.49
_diffrn_reflns_theta_max 27.49
_exptl_absorpt_coefficient_mu 1.592
_exptl_absorpt_correction_T_max 0.938
_exptl_absorpt_correction_T_min 0.866
_exptl_absorpt_correction_type multi-scan
_exptl_absorpt_process_details 'Jacobson, R. (1998) Private communication'
_exptl_crystal_colour red
_exptl_crystal_density_diffrn 1.689
_exptl_crystal_density_method 'not measured'
_exptl_crystal_description prism
_exptl_crystal_F_000 716.00
_exptl_crystal_size_max 0.12
_exptl_crystal_size_mid 0.09
_exptl_crystal_size_min 0.04
_refine_diff_density_max 0.72
_refine_diff_density_min -0.77
_refine_ls_extinction_method none
_refine_ls_goodness_of_fit_ref 1.065
_refine_ls_hydrogen_treatment refall
_refine_ls_number_parameters 212
_refine_ls_number_reflns 3140
_refine_ls_R_factor_gt 0.0364
_refine_ls_shift/su_max 0.0000
_refine_ls_structure_factor_coef Fsqd
_refine_ls_weighting_details 'w = 1/[\s^2^(Fo^2^)+(0.0550P)^2^+0.9865P] where P=(Fo^2^+2Fc^2^)/3'
_refine_ls_weighting_scheme calc
_refine_ls_wR_factor_ref 0.1050
_reflns_number_gt 2679
_reflns_number_total 3140
_reflns_threshold_expression F^2^>2.0\s(F^2^)
_cod_data_source_file c2jm33079b.txt
_cod_data_source_block '__Cu_dbtaa-3'
_cod_original_formula_sum 'C18 H14 Cu N4 '
_cod_database_code 7238545

loop_
_symmetry_equiv_pos_site_id
_symmetry_equiv_pos_as_xyz
1 +X,+Y,+Z
2 -X,1/2+Y,1/2-Z
3 -X,-Y,-Z
4 +X,1/2-Y,1/2+Z

loop_
_atom_site_label
_atom_site_type_symbol
_atom_site_fract_x
_atom_site_fract_y
_atom_site_fract_z
_atom_site_U_iso_or_equiv
_atom_site_adp_type
_atom_site_occupancy
_atom_site_symmetry_multiplicity
_atom_site_calc_flag
_atom_site_refinement_flags
Cu(1) Cu 0.5000 0.5000 0.5000 0.01251(12) Uani 1.00 2 d S
Cu(2) Cu 0.0000 0.5000 0.5000 0.01152(12) Uani 1.00 2 d S
N(1) N 0.40471(9) 0.4078(3) 0.50279(12) 0.0154(3) Uani 1.00 1 d .
N(2) N 0.49925(9) 0.2369(3) 0.40756(11) 0.0153(3) Uani 1.00 1 d .
N(3) N -0.00267(9) 0.7662(3) 0.58966(11) 0.0139(3) Uani 1.00 1 d .
N(4) N -0.09487(9) 0.5880(3) 0.40032(11) 0.0141(3) Uani 1.00 1 d .
C(1) C 0.38355(11) 0.5674(3) 0.56519(13) 0.0150(3) Uani 1.00 1 d .
C(2) C 0.31718(12) 0.5492(4) 0.58116(15) 0.0185(4) Uani 1.00 1 d .
C(3) C 0.30242(11) 0.7240(4) 0.64259(14) 0.0198(4) Uani 1.00 1 d .
C(4) C 0.35330(12) 0.9178(4) 0.68895(15) 0.0205(4) Uani 1.00 1 d .
C(5) C 0.41960(12) 0.9378(4) 0.67432(15) 0.0189(4) Uani 1.00 1 d .
C(6) C 0.43573(10) 0.7639(3) 0.61319(13) 0.0149(3) Uani 1.00 1 d .
C(7) C 0.44496(11) 0.0665(4) 0.36922(14) 0.0175(3) Uani 1.00 1 d .
C(8) C 0.38019(11) 0.0559(4) 0.38860(15) 0.0188(4) Uani 1.00 1 d .
C(9) C 0.36225(10) 0.2162(4) 0.45155(14) 0.0176(3) Uani 1.00 1 d .
C(10) C 0.06159(10) 0.7699(3) 0.67561(13) 0.0142(3) Uani 1.00 1 d .
C(11) C 0.07689(12) 0.9480(4) 0.75145(15) 0.0171(3) Uani 1.00 1 d .
C(12) C 0.14243(12) 0.9303(4) 0.83329(15) 0.0187(4) Uani 1.00 1 d .
C(13) C 0.19346(11) 0.7350(4) 0.84013(14) 0.0179(3) Uani 1.00 1 d .
C(14) C 0.17928(11) 0.5558(4) 0.76559(15) 0.0170(3) Uani 1.00 1 d .
C(15) C 0.11422(11) 0.5730(3) 0.68195(13) 0.0138(3) Uani 1.00 1 d .
C(16) C -0.13911(10) 0.7758(3) 0.40822(14) 0.0161(3) Uani 1.00 1 d .
C(17) C -0.12296(11) 0.9364(4) 0.48869(15) 0.0175(3) Uani 1.00 1 d .
C(18) C -0.05833(11) 0.9303(4) 0.57328(14) 0.0159(3) Uani 1.00 1 d .
H(1) H 0.2821 0.4169 0.5499 0.022 Uiso 1.00 1 c R
H(2) H 0.2572 0.7109 0.6530 0.024 Uiso 1.00 1 c R
H(3) H 0.3427 1.0369 0.7307 0.025 Uiso 1.00 1 c R
H(4) H 0.4542 1.0709 0.7062 0.023 Uiso 1.00 1 c R
H(5) H 0.4505 -0.0578 0.3253 0.021 Uiso 1.00 1 c R
H(6) H 0.3448 -0.0738 0.3555 0.023 Uiso 1.00 1 c R
H(7) H 0.3162 0.1864 0.4584 0.021 Uiso 1.00 1 c R
H(8) H 0.0422 1.0823 0.7471 0.020 Uiso 1.00 1 c R
H(9) H 0.1523 1.0521 0.8847 0.022 Uiso 1.00 1 c R
H(10) H 0.2383 0.7239 0.8961 0.021 Uiso 1.00 1 c R
H(11) H 0.2140 0.4206 0.7714 0.020 Uiso 1.00 1 c R
H(12) H -0.1851 0.8022 0.3550 0.019 Uiso 1.00 1 c R
H(13) H -0.1594 1.0626 0.4860 0.021 Uiso 1.00 1 c R
H(14) H -0.0542 1.0534 0.6226 0.019 Uiso 1.00 1 c R

loop_
_atom_site_aniso_label
_atom_site_aniso_U_11
_atom_site_aniso_U_22
_atom_site_aniso_U_33
_atom_site_aniso_U_12
_atom_site_aniso_U_13
_atom_site_aniso_U_23
Cu(1) 0.0124(2) 0.0132(2) 0.0125(2) -0.00255(11) 0.00539(15) -0.00141(11)
Cu(2) 0.0119(2) 0.0115(2) 0.01094(19) 0.00229(10) 0.00405(15) 0.00021(10)
N(1) 0.0144(7) 0.0164(8) 0.0151(7) -0.0021(6) 0.0053(6) -0.0003(6)
N(2) 0.0149(7) 0.0166(7) 0.0146(7) -0.0010(6) 0.0059(6) 0.0003(6)
N(3) 0.0141(7) 0.0146(7) 0.0135(7) 0.0009(6) 0.0058(6) 0.0007(6)
N(4) 0.0141(7) 0.0149(7) 0.0130(7) 0.0016(6) 0.0049(6) 0.0003(6)
C(1) 0.0166(9) 0.0155(8) 0.0128(8) 0.0023(7) 0.0056(7) 0.0030(7)
C(2) 0.0161(9) 0.0218(9) 0.0179(9) 0.0001(7) 0.0069(8) 0.0037(8)
C(3) 0.0180(9) 0.0241(10) 0.0194(9) 0.0053(8) 0.0098(7) 0.0070(8)
C(4) 0.0241(10) 0.0216(10) 0.0172(9) 0.0066(8) 0.0095(8) 0.0030(8)
C(5) 0.0215(10) 0.0186(8) 0.0154(9) 0.0008(8) 0.0058(8) 0.0003(8)
C(6) 0.0168(8) 0.0158(8) 0.0122(8) 0.0004(7) 0.0057(6) 0.0037(7)
C(7) 0.0205(10) 0.0172(8) 0.0138(8) -0.0028(8) 0.0056(7) -0.0014(7)
C(8) 0.0174(10) 0.0198(9) 0.0166(9) -0.0054(8) 0.0035(7) -0.0022(8)
C(9) 0.0146(8) 0.0193(9) 0.0178(9) -0.0032(7) 0.0050(7) -0.0001(7)
C(10) 0.0148(8) 0.0148(8) 0.0140(8) -0.0009(7) 0.0068(7) 0.0024(7)
C(11) 0.0198(10) 0.0164(8) 0.0167(9) 0.0014(7) 0.0090(8) 0.0003(7)
C(12) 0.0210(10) 0.0187(9) 0.0179(9) -0.0024(8) 0.0090(8) -0.0023(8)
C(13) 0.0145(8) 0.0215(9) 0.0156(8) -0.0010(7) 0.0035(7) 0.0015(7)
C(14) 0.0153(9) 0.0190(8) 0.0168(9) 0.0028(7) 0.0062(7) 0.0006(7)
C(15) 0.0179(9) 0.0129(8) 0.0129(8) -0.0014(7) 0.0083(7) 0.0008(7)
C(16) 0.0143(8) 0.0183(9) 0.0160(8) 0.0035(7) 0.0060(7) 0.0038(7)
C(17) 0.0164(9) 0.0172(8) 0.0193(9) 0.0059(7) 0.0073(7) 0.0006(8)
C(18) 0.0196(9) 0.0142(8) 0.0159(9) 0.0020(7) 0.0091(7) 0.0001(7)

loop_
_atom_type_symbol
_atom_type_description
_atom_type_scat_dispersion_real
_atom_type_scat_dispersion_imag
_atom_type_scat_source
C C 0.003 0.002
;
International Tables for Crystallography
(1992, Vol. C, Tables 4.2.6.8 and 6.1.1.4)
;
H H 0.000 0.000
;
International Tables for Crystallography
(1992, Vol. C, Table 6.1.1.4)
;
N N 0.006 0.003
;
International Tables for Crystallography
(1992, Vol. C, Tables 4.2.6.8 and 6.1.1.4)
;
Cu Cu 0.320 1.265
;
International Tables for Crystallography
(1992, Vol. C, Tables 4.2.6.8 and 6.1.1.4)
;

loop_
_geom_angle_atom_site_label_1
_geom_angle_atom_site_label_2
_geom_angle_atom_site_label_3
_geom_angle
_geom_angle_publ_flag
_geom_angle_site_symmetry_1
_geom_angle_site_symmetry_3
N(1) Cu(1) N(1) 180.00(9) yes . 3_666
N(1) Cu(1) N(2) 95.50(7) yes . .
N(1) Cu(1) N(2) 84.50(7) yes . 3_666
N(1) Cu(1) N(2) 84.50(7) yes 3_666 .
N(1) Cu(1) N(2) 95.50(7) yes 3_666 3_666
N(2) Cu(1) N(2) 180.00(9) yes . 3_666
N(3) Cu(2) N(3) 180.00(9) yes . 3_566
N(3) Cu(2) N(4) 95.47(6) yes . .
N(3) Cu(2) N(4) 84.53(6) yes . 3_566
N(3) Cu(2) N(4) 84.53(6) yes 3_566 .
N(3) Cu(2) N(4) 95.47(6) yes 3_566 3_566
N(4) Cu(2) N(4) 180.00(10) yes . 3_566
Cu(1) N(1) C(1) 113.14(12) yes . .
Cu(1) N(1) C(9) 124.30(16) yes . .
C(1) N(1) C(9) 122.57(19) yes . .
Cu(1) N(2) C(6) 113.25(11) yes . 3_666
Cu(1) N(2) C(7) 124.25(16) yes . .
C(6) N(2) C(7) 122.46(18) yes 3_666 .
Cu(2) N(3) C(10) 112.98(13) yes . .
Cu(2) N(3) C(18) 124.33(11) yes . .
C(10) N(3) C(18) 122.69(16) yes . .
Cu(2) N(4) C(15) 113.02(12) yes . 3_566
Cu(2) N(4) C(16) 124.32(12) yes . .
C(15) N(4) C(16) 122.64(14) yes 3_566 .
N(1) C(1) C(2) 126.13(17) yes . .
N(1) C(1) C(6) 114.55(19) yes . .
C(2) C(1) C(6) 119.32(19) yes . .
C(1) C(2) C(3) 120.18(18) yes . .
C(2) C(3) C(4) 120.5(2) yes . .
C(3) C(4) C(5) 120.1(2) yes . .
C(4) C(5) C(6) 120.42(18) yes . .
N(2) C(6) C(1) 114.54(18) yes 3_666 .
N(2) C(6) C(5) 125.97(17) yes 3_666 .
C(1) C(6) C(5) 119.5(2) yes . .
N(2) C(7) C(8) 124.8(2) yes . .
C(7) C(8) C(9) 126.43(18) yes . .
N(1) C(9) C(8) 124.7(2) yes . .
N(3) C(10) C(11) 125.87(17) yes . .
N(3) C(10) C(15) 114.74(16) yes . .
C(11) C(10) C(15) 119.38(15) yes . .
C(10) C(11) C(12) 120.5(2) yes . .
C(11) C(12) C(13) 120.11(19) yes . .
C(12) C(13) C(14) 120.32(16) yes . .
C(13) C(14) C(15) 120.41(19) yes . .
N(4) C(15) C(10) 114.67(14) yes 3_566 .
N(4) C(15) C(14) 126.07(19) yes 3_566 .
C(10) C(15) C(14) 119.25(17) yes . .
N(4) C(16) C(17) 124.65(15) yes . .
C(16) C(17) C(18) 126.35(19) yes . .
N(3) C(18) C(17) 124.86(19) yes . .
C(1) C(2) H(1) 119.9 no . .
C(3) C(2) H(1) 119.9 no . .
C(2) C(3) H(2) 119.8 no . .
C(4) C(3) H(2) 119.8 no . .
C(3) C(4) H(3) 119.9 no . .
C(5) C(4) H(3) 119.9 no . .
C(4) C(5) H(4) 119.8 no . .
C(6) C(5) H(4) 119.8 no . .
N(2) C(7) H(5) 117.6 no . .
C(8) C(7) H(5) 117.6 no . .
C(7) C(8) H(6) 116.8 no . .
C(9) C(8) H(6) 116.8 no . .
N(1) C(9) H(7) 117.6 no . .
C(8) C(9) H(7) 117.6 no . .
C(10) C(11) H(8) 119.8 no . .
C(12) C(11) H(8) 119.8 no . .
C(11) C(12) H(9) 119.9 no . .
C(13) C(12) H(9) 119.9 no . .
C(12) C(13) H(10) 119.8 no . .
C(14) C(13) H(10) 119.8 no . .
C(13) C(14) H(11) 119.8 no . .
C(15) C(14) H(11) 119.8 no . .
N(4) C(16) H(12) 117.7 no . .
C(17) C(16) H(12) 117.7 no . .
C(16) C(17) H(13) 116.8 no . .
C(18) C(17) H(13) 116.8 no . .
N(3) C(18) H(14) 117.6 no . .
C(17) C(18) H(14) 117.6 no . .

loop_
_geom_bond_atom_site_label_1
_geom_bond_atom_site_label_2
_geom_bond_distance
_geom_bond_publ_flag
_geom_bond_site_symmetry_2
Cu(1) N(1) 1.9258(18) yes .
Cu(1) N(1) 1.9258(18) yes 3_666
Cu(1) N(2) 1.9268(16) yes .
Cu(1) N(2) 1.9268(16) yes 3_666
Cu(2) N(3) 1.9276(16) yes .
Cu(2) N(3) 1.9276(16) yes 3_566
Cu(2) N(4) 1.9278(13) yes .
Cu(2) N(4) 1.9278(13) yes 3_566
N(1) C(1) 1.413(2) yes .
N(1) C(9) 1.325(2) yes .
N(2) C(6) 1.409(2) yes 3_666
N(2) C(7) 1.323(2) yes .
N(3) C(10) 1.406(2) yes .
N(3) C(18) 1.319(2) yes .
N(4) C(15) 1.406(2) yes 3_566
N(4) C(16) 1.328(2) yes .
C(1) C(2) 1.400(3) yes .
C(1) C(6) 1.418(2) yes .
C(2) C(3) 1.388(3) yes .
C(3) C(4) 1.389(2) yes .
C(4) C(5) 1.389(3) yes .
C(5) C(6) 1.395(3) yes .
C(7) C(8) 1.394(3) yes .
C(8) C(9) 1.389(3) yes .
C(10) C(11) 1.396(2) yes .
C(10) C(15) 1.417(2) yes .
C(11) C(12) 1.389(2) yes .
C(12) C(13) 1.388(3) yes .
C(13) C(14) 1.387(2) yes .
C(14) C(15) 1.398(2) yes .
C(16) C(17) 1.389(2) yes .
C(17) C(18) 1.399(2) yes .
C(2) H(1) 0.950 no .
C(3) H(2) 0.950 no .
C(4) H(3) 0.950 no .
C(5) H(4) 0.950 no .
C(7) H(5) 0.950 no .
C(8) H(6) 0.950 no .
C(9) H(7) 0.950 no .
C(11) H(8) 0.950 no .
C(12) H(9) 0.950 no .
C(13) H(10) 0.950 no .
C(14) H(11) 0.950 no .
C(16) H(12) 0.950 no .
C(17) H(13) 0.950 no .
C(18) H(14) 0.950 no .

loop_
_geom_contact_atom_site_label_1
_geom_contact_atom_site_label_2
_geom_contact_distance
_geom_contact_site_symmetry_2
Cu(1) C(7) 3.444(2) 1_565
Cu(1) C(7) 3.444(2) 3_656
Cu(2) C(18) 3.468(2) 1_545
Cu(2) C(18) 3.468(2) 3_576
N(1) C(5) 3.449(2) 1_545
N(2) C(7) 3.450(2) 3_656
N(2) C(8) 3.397(2) 3_656
N(2) C(9) 3.575(2) 3_656
N(3) C(11) 3.598(3) 2_546
N(3) C(17) 3.438(3) 3_576
N(3) C(18) 3.451(3) 3_576
N(4) C(11) 3.396(2) 3_576
C(1) C(5) 3.574(2) 1_545
C(2) C(4) 3.576(3) 1_545
C(4) C(2) 3.576(3) 1_565
C(4) C(7) 3.598(2) 4_555
C(5) N(1) 3.449(2) 1_565
C(5) C(1) 3.574(2) 1_565
C(5) C(9) 3.387(2) 1_565
C(6) C(8) 3.442(2) 1_565
C(6) C(9) 3.261(2) 1_565
C(7) Cu(1) 3.444(2) 1_545
C(7) N(2) 3.450(2) 3_656
C(7) C(4) 3.598(2) 4_554
C(8) N(2) 3.397(2) 3_656
C(8) C(6) 3.442(2) 1_545
C(9) N(2) 3.575(2) 3_656
C(9) C(5) 3.387(2) 1_545
C(9) C(6) 3.261(2) 1_545
C(10) C(16) 3.275(2) 3_576
C(10) C(17) 3.450(3) 3_576
C(11) N(3) 3.598(3) 2_556
C(11) N(4) 3.396(2) 3_576
C(11) C(15) 3.540(3) 1_565
C(11) C(16) 3.364(3) 3_576
C(12) C(14) 3.529(3) 1_565
C(14) C(12) 3.529(3) 1_545
C(15) C(11) 3.540(3) 1_545
C(16) C(10) 3.275(2) 3_576
C(16) C(11) 3.364(3) 3_576
C(17) N(3) 3.438(3) 3_576
C(17) C(10) 3.450(3) 3_576
C(18) Cu(2) 3.468(2) 1_565
C(18) N(3) 3.451(3) 3_576
Cu(1) H(5) 3.311 1_565
Cu(1) H(5) 3.311 3_656
Cu(2) H(14) 3.345 1_545
Cu(2) H(14) 3.345 3_576
N(1) H(4) 3.298 1_545
N(1) H(5) 3.495 3_656
N(1) H(6) 3.368 1_565
N(1) H(10) 3.557 4_564
N(2) H(3) 3.380 4_564
N(2) H(4) 2.954 4_564
N(3) H(8) 2.968 2_546
N(3) H(9) 3.264 2_546
N(4) H(2) 3.321 3_566
N(4) H(8) 3.232 3_576
N(4) H(13) 3.425 1_545
N(4) H(14) 3.558 3_576
C(1) H(4) 3.260 1_545
C(1) H(5) 3.582 4_555
C(1) H(6) 3.454 1_565
C(1) H(7) 3.580 1_565
C(1) H(10) 3.167 4_564
C(2) H(3) 3.365 1_545
C(2) H(4) 3.583 1_545
C(2) H(5) 3.568 4_555
C(2) H(9) 3.454 4_564
C(2) H(10) 2.842 4_564
C(2) H(12) 3.551 3_566
C(2) H(13) 3.472 3_576
C(3) H(5) 3.230 4_555
C(3) H(6) 3.053 4_555
C(3) H(10) 3.404 4_564
C(3) H(11) 3.401 .
C(3) H(12) 3.550 3_566
C(3) H(12) 3.348 3_576
C(3) H(13) 2.921 3_576
C(4) H(1) 3.259 1_565
C(4) H(5) 2.863 4_555
C(4) H(6) 3.101 4_555
C(4) H(7) 3.510 1_565
C(4) H(12) 3.399 3_576
C(5) H(1) 3.588 1_565
C(5) H(4) 3.069 2_646
C(5) H(5) 2.865 4_555
C(5) H(7) 3.328 1_565
C(6) H(4) 2.899 2_646
C(6) H(5) 3.237 4_555
C(6) H(7) 3.370 1_565
C(7) H(3) 3.040 4_564
C(7) H(4) 3.121 4_564
C(8) H(3) 3.024 4_564
C(8) H(10) 3.149 4_554
C(8) H(11) 3.030 4_554
C(9) H(3) 3.407 4_564
C(9) H(4) 3.598 1_545
C(9) H(10) 3.178 4_554
C(9) H(11) 3.176 4_554
C(10) H(8) 2.843 2_546
C(10) H(12) 3.413 3_576
C(10) H(14) 3.256 2_546
C(11) H(8) 2.989 2_546
C(11) H(11) 3.535 1_565
C(11) H(12) 3.334 3_576
C(11) H(14) 2.910 2_546
C(12) H(1) 3.421 4_565
C(12) H(11) 3.183 1_565
C(12) H(12) 3.493 3_576
C(12) H(13) 3.202 2_546
C(12) H(14) 2.827 2_546
C(13) H(1) 3.439 4_565
C(13) H(2) 3.453 .
C(13) H(6) 2.978 4_555
C(13) H(7) 3.208 4_555
C(13) H(13) 3.037 2_546
C(13) H(14) 3.104 2_546
C(14) H(2) 2.769 .
C(14) H(6) 2.976 4_555
C(14) H(7) 3.323 4_555
C(14) H(8) 3.542 1_545
C(14) H(9) 3.294 1_545
C(14) H(14) 3.427 2_546
C(15) H(2) 3.051 .
C(15) H(8) 3.212 1_545
C(15) H(8) 3.576 2_546
C(15) H(13) 3.493 3_576
C(15) H(14) 3.522 2_546
C(16) H(1) 3.226 3_566
C(16) H(2) 3.284 3_566
C(16) H(2) 3.389 3_576
C(16) H(8) 3.567 3_576
C(16) H(9) 3.390 2_546
C(17) H(1) 3.441 3_566
C(17) H(2) 3.218 3_576
C(17) H(9) 2.935 2_546
C(18) H(8) 3.133 2_546
C(18) H(9) 2.896 2_546
H(1) C(4) 3.259 1_545
H(1) C(5) 3.588 1_545
H(1) C(12) 3.421 4_564
H(1) C(13) 3.439 4_564
H(1) C(16) 3.226 3_566
H(1) C(17) 3.441 3_566
H(1) H(3) 3.169 1_545
H(1) H(9) 2.775 4_564
H(1) H(10) 2.810 4_564
H(1) H(12) 2.976 3_566
H(1) H(13) 3.332 3_566
H(1) H(13) 3.491 3_576
H(2) N(4) 3.321 3_566
H(2) C(13) 3.453 .
H(2) C(14) 2.769 .
H(2) C(15) 3.051 .
H(2) C(16) 3.284 3_566
H(2) C(16) 3.389 3_576
H(2) C(17) 3.218 3_576
H(2) H(6) 2.927 4_555
H(2) H(11) 2.678 .
H(2) H(12) 2.972 3_566
H(2) H(12) 2.853 3_576
H(2) H(13) 2.501 3_576
H(3) N(2) 3.380 4_565
H(3) C(2) 3.365 1_565
H(3) C(7) 3.040 4_565
H(3) C(8) 3.024 4_565
H(3) C(9) 3.407 4_565
H(3) H(1) 3.169 1_565
H(3) H(5) 3.194 4_555
H(3) H(5) 3.364 4_565
H(3) H(6) 3.013 4_555
H(3) H(6) 3.322 4_565
H(3) H(11) 3.416 1_565
H(3) H(12) 2.951 3_576
H(4) N(1) 3.298 1_565
H(4) N(2) 2.954 4_565
H(4) C(1) 3.260 1_565
H(4) C(2) 3.583 1_565
H(4) C(5) 3.069 2_656
H(4) C(6) 2.899 2_656
H(4) C(7) 3.121 4_565
H(4) C(9) 3.598 1_565
H(4) H(4) 3.120 2_646
H(4) H(4) 3.120 2_656
H(4) H(5) 3.198 4_555
H(4) H(5) 3.088 4_565
H(5) Cu(1) 3.311 1_545
H(5) N(1) 3.495 3_656
H(5) C(1) 3.582 4_554
H(5) C(2) 3.568 4_554
H(5) C(3) 3.230 4_554
H(5) C(4) 2.863 4_554
H(5) C(5) 2.865 4_554
H(5) C(6) 3.237 4_554
H(5) H(3) 3.194 4_554
H(5) H(3) 3.364 4_564
H(5) H(4) 3.198 4_554
H(5) H(4) 3.088 4_564
H(6) N(1) 3.368 1_545
H(6) C(1) 3.454 1_545
H(6) C(3) 3.053 4_554
H(6) C(4) 3.101 4_554
H(6) C(13) 2.978 4_554
H(6) C(14) 2.976 4_554
H(6) H(2) 2.927 4_554
H(6) H(3) 3.013 4_554
H(6) H(3) 3.322 4_564
H(6) H(10) 2.489 4_554
H(6) H(11) 2.494 4_554
H(7) C(1) 3.580 1_545
H(7) C(4) 3.510 1_545
H(7) C(5) 3.328 1_545
H(7) C(6) 3.370 1_545
H(7) C(13) 3.208 4_554
H(7) C(14) 3.323 4_554
H(7) H(9) 3.237 4_564
H(7) H(10) 2.558 4_554
H(7) H(10) 3.362 4_564
H(7) H(11) 2.788 4_554
H(8) N(3) 2.968 2_556
H(8) N(4) 3.232 3_576
H(8) C(10) 2.843 2_556
H(8) C(11) 2.989 2_556
H(8) C(14) 3.542 1_565
H(8) C(15) 3.212 1_565
H(8) C(15) 3.576 2_556
H(8) C(16) 3.567 3_576
H(8) C(18) 3.133 2_556
H(8) H(8) 3.072 2_546
H(8) H(8) 3.072 2_556
H(8) H(14) 3.300 2_546
H(8) H(14) 3.059 2_556
H(9) N(3) 3.264 2_556
H(9) C(2) 3.454 4_565
H(9) C(14) 3.294 1_565
H(9) C(16) 3.390 2_556
H(9) C(17) 2.935 2_556
H(9) C(18) 2.896 2_556
H(9) H(1) 2.775 4_565
H(9) H(7) 3.237 4_565
H(9) H(11) 3.068 1_565
H(9) H(13) 3.143 2_546
H(9) H(13) 3.231 2_556
H(9) H(14) 3.176 2_546
H(9) H(14) 3.186 2_556
H(10) N(1) 3.557 4_565
H(10) C(1) 3.167 4_565
H(10) C(2) 2.842 4_565
H(10) C(3) 3.404 4_565
H(10) C(8) 3.149 4_555
H(10) C(9) 3.178 4_555
H(10) H(1) 2.810 4_565
H(10) H(6) 2.489 4_555
H(10) H(7) 2.558 4_555
H(10) H(7) 3.362 4_565
H(10) H(13) 2.857 2_546
H(10) H(14) 3.587 2_546
H(11) C(3) 3.401 .
H(11) C(8) 3.030 4_555
H(11) C(9) 3.176 4_555
H(11) C(11) 3.535 1_545
H(11) C(12) 3.183 1_545
H(11) H(2) 2.678 .
H(11) H(3) 3.416 1_545
H(11) H(6) 2.494 4_555
H(11) H(7) 2.788 4_555
H(11) H(9) 3.068 1_545
H(12) C(2) 3.551 3_566
H(12) C(3) 3.550 3_566
H(12) C(3) 3.348 3_576
H(12) C(4) 3.399 3_576
H(12) C(10) 3.413 3_576
H(12) C(11) 3.334 3_576
H(12) C(12) 3.493 3_576
H(12) H(1) 2.976 3_566
H(12) H(2) 2.972 3_566
H(12) H(2) 2.853 3_576
H(12) H(3) 2.951 3_576
H(13) N(4) 3.425 1_565
H(13) C(2) 3.472 3_576
H(13) C(3) 2.921 3_576
H(13) C(12) 3.202 2_556
H(13) C(13) 3.037 2_556
H(13) C(15) 3.493 3_576
H(13) H(1) 3.332 3_566
H(13) H(1) 3.491 3_576
H(13) H(2) 2.501 3_576
H(13) H(9) 3.231 2_546
H(13) H(9) 3.143 2_556
H(13) H(10) 2.857 2_556
H(14) Cu(2) 3.345 1_565
H(14) N(4) 3.558 3_576
H(14) C(10) 3.256 2_556
H(14) C(11) 2.910 2_556
H(14) C(12) 2.827 2_556
H(14) C(13) 3.104 2_556
H(14) C(14) 3.427 2_556
H(14) C(15) 3.522 2_556
H(14) H(8) 3.059 2_546
H(14) H(8) 3.300 2_556
H(14) H(9) 3.186 2_546
H(14) H(9) 3.176 2_556
H(14) H(10) 3.587 2_556

loop_
_geom_torsion_atom_site_label_1
_geom_torsion_atom_site_label_2
_geom_torsion_atom_site_label_3
_geom_torsion_atom_site_label_4
_geom_torsion
_geom_torsion_site_symmetry_1
_geom_torsion_site_symmetry_3
_geom_torsion_site_symmetry_4
N(1) Cu(1) N(2) C(7) -0.80(15) . . .
N(1) Cu(1) N(2) C(6) -178.51(12) . . 3_666
N(2) Cu(1) N(1) C(1) -179.31(12) . . .
N(2) Cu(1) N(1) C(9) 0.28(16) . . .
N(1) Cu(1) N(2) C(7) -179.20(15) . 3_666 3_666
N(1) Cu(1) N(2) C(6) -1.49(12) . 3_666 .
N(2) Cu(1) N(1) C(1) 0.69(12) 3_666 . .
N(2) Cu(1) N(1) C(9) -179.72(16) 3_666 . .
N(1) Cu(1) N(2) C(7) 179.20(15) 3_666 . .
N(1) Cu(1) N(2) C(6) 1.49(12) 3_666 . 3_666
N(2) Cu(1) N(1) C(1) -0.69(12) . 3_666 3_666
N(2) Cu(1) N(1) C(9) 179.72(16) . 3_666 3_666
N(1) Cu(1) N(2) C(7) 0.80(15) 3_666 3_666 3_666
N(1) Cu(1) N(2) C(6) 178.51(12) 3_666 3_666 .
N(2) Cu(1) N(1) C(1) 179.31(12) 3_666 3_666 3_666
N(2) Cu(1) N(1) C(9) -0.28(16) 3_666 3_666 3_666
N(3) Cu(2) N(4) C(16) -1.43(18) . . .
N(3) Cu(2) N(4) C(15) -179.67(15) . . 3_566
N(4) Cu(2) N(3) C(10) -178.46(14) . . .
N(4) Cu(2) N(3) C(18) 1.32(19) . . .
N(3) Cu(2) N(4) C(16) -178.57(18) . 3_566 3_566
N(3) Cu(2) N(4) C(15) -0.33(15) . 3_566 .
N(4) Cu(2) N(3) C(10) 1.54(14) 3_566 . .
N(4) Cu(2) N(3) C(18) -178.68(19) 3_566 . .
N(3) Cu(2) N(4) C(16) 178.57(18) 3_566 . .
N(3) Cu(2) N(4) C(15) 0.33(15) 3_566 . 3_566
N(4) Cu(2) N(3) C(10) -1.54(14) . 3_566 3_566
N(4) Cu(2) N(3) C(18) 178.68(19) . 3_566 3_566
N(3) Cu(2) N(4) C(16) 1.43(18) 3_566 3_566 3_566
N(3) Cu(2) N(4) C(15) 179.67(15) 3_566 3_566 .
N(4) Cu(2) N(3) C(10) 178.46(14) 3_566 3_566 3_566
N(4) Cu(2) N(3) C(18) -1.32(19) 3_566 3_566 3_566
Cu(1) N(1) C(1) C(2) 179.15(15) . . .
Cu(1) N(1) C(1) C(6) 0.25(19) . . .
Cu(1) N(1) C(9) C(8) -0.2(2) . . .
C(1) N(1) C(9) C(8) 179.34(18) . . .
C(9) N(1) C(1) C(2) -0.4(2) . . .
C(9) N(1) C(1) C(6) -179.35(16) . . .
Cu(1) N(2) C(6) C(1) -2.02(19) . 3_666 3_666
Cu(1) N(2) C(6) C(5) 177.50(15) . 3_666 3_666
Cu(1) N(2) C(7) C(8) 1.3(2) . . .
C(6) N(2) C(7) C(8) 178.82(17) 3_666 . .
C(7) N(2) C(6) C(1) -179.78(16) . 3_666 3_666
C(7) N(2) C(6) C(5) -0.3(2) . 3_666 3_666
Cu(2) N(3) C(10) C(11) 176.81(18) . . .
Cu(2) N(3) C(10) C(15) -2.5(2) . . .
Cu(2) N(3) C(18) C(17) -0.5(3) . . .
C(10) N(3) C(18) C(17) 179.3(2) . . .
C(18) N(3) C(10) C(11) -3.0(3) . . .
C(18) N(3) C(10) C(15) 177.7(2) . . .
Cu(2) N(4) C(15) C(10) 1.0(2) . 3_566 3_566
Cu(2) N(4) C(15) C(14) -179.84(18) . 3_566 3_566
Cu(2) N(4) C(16) C(17) 0.7(3) . . .
C(15) N(4) C(16) C(17) 178.8(2) 3_566 . .
C(16) N(4) C(15) C(10) -177.3(2) . 3_566 3_566
C(16) N(4) C(15) C(14) 1.9(3) . 3_566 3_566
N(1) C(1) C(2) C(3) -178.16(17) . . .
N(1) C(1) C(6) N(2) -1.5(2) . . 3_666
N(1) C(1) C(6) C(5) 178.07(16) . . .
C(2) C(1) C(6) N(2) 179.53(16) . . 3_666
C(2) C(1) C(6) C(5) -0.9(2) . . .
C(6) C(1) C(2) C(3) 0.7(2) . . .
C(1) C(2) C(3) C(4) -0.2(2) . . .
C(2) C(3) C(4) C(5) -0.2(2) . . .
C(3) C(4) C(5) C(6) -0.1(2) . . .
C(4) C(5) C(6) N(2) -179.90(17) . . 3_666
C(4) C(5) C(6) C(1) 0.6(2) . . .
N(2) C(7) C(8) C(9) -1.2(3) . . .
C(7) C(8) C(9) N(1) 0.6(3) . . .
N(3) C(10) C(11) C(12) 179.6(2) . . .
N(3) C(10) C(15) N(4) 2.3(2) . . 3_566
N(3) C(10) C(15) C(14) -178.5(2) . . .
C(11) C(10) C(15) N(4) -177.1(2) . . 3_566
C(11) C(10) C(15) C(14) 2.2(3) . . .
C(15) C(10) C(11) C(12) -1.1(3) . . .
C(10) C(11) C(12) C(13) 0.2(3) . . .
C(11) C(12) C(13) C(14) -0.2(3) . . .
C(12) C(13) C(14) C(15) 1.3(3) . . .
C(13) C(14) C(15) N(4) 176.9(2) . . 3_566
C(13) C(14) C(15) C(10) -2.3(3) . . .
N(4) C(16) C(17) C(18) 0.7(3) . . .
C(16) C(17) C(18) N(3) -0.8(3) . . .
